data_1560560
loop_
_publ_author_name
'Wang, Yi'
'Suen, Nian-Tzu'
'Kunene, Thabiso'
'Stoyko, Stanislav'
'Bobev, Svilen'

_publ_section_title
;
 Synthesis and structural characterization of the Zintl phases
 Na3Ca3TrPn4, Na3Sr3TrPn4, and Na3Eu3TrPn4 (Tr=Al, Ga, In; Pn=P, As, Sb)
;
_journal_name_full 'Journal of Solid State Chemistry'
_journal_page_first 160
_journal_page_last 168
_journal_paper_doi 10.1016/j.jssc.2017.02.026
_journal_volume 249
_journal_year 2017
_chemical_formula_sum 'In Na3.45 Sb4 Sr2.55'
_chemical_formula_weight 904.57
_space_group_IT_number 186
_space_group_name_Hall 'P 6c -2c'
_space_group_name_H-M_alt 'P 63 m c'
_symmetry_cell_setting hexagonal
_symmetry_space_group_name_H-M 'P 63 m c'
_atom_sites_solution_hydrogens .
_atom_sites_solution_primary direct
_atom_sites_solution_secondary difmap
_cell_angle_alpha 90.00
_cell_angle_beta 90.00
_cell_angle_gamma 120.00
_cell_formula_units_Z 2
_cell_length_a 10.2610(14)
_cell_length_b 10.2610(14)
_cell_length_c 7.995(2)
_cell_measurement_reflns_used 517
_cell_measurement_temperature 200(2)
_cell_measurement_theta_max 20.83
_cell_measurement_theta_min 2.29
_cell_volume 729.0(2)
_computing_cell_refinement 'Bruker SMART'
_computing_data_collection 'Bruker SMART'
_computing_data_reduction 'Bruker SAINT'
_computing_molecular_graphics 'Bruker SHELXTL'
_computing_publication_material 'Bruker SHELXTL'
_computing_structure_refinement 'SHELXL-97 (Sheldrick, 1997)'
_computing_structure_solution 'SHELXS-97 (Sheldrick, 1990)'
_diffrn_ambient_temperature 200(2)
_diffrn_measured_fraction_theta_full 1.000
_diffrn_measured_fraction_theta_max 1.000
_diffrn_measurement_device_type 'CCD area detector'
_diffrn_measurement_method 'phi and omega scans'
_diffrn_radiation_monochromator graphite
_diffrn_radiation_source 'fine-focus sealed tube'
_diffrn_radiation_type MoK\a
_diffrn_radiation_wavelength 0.71073
_diffrn_reflns_av_R_equivalents 0.1212
_diffrn_reflns_av_sigmaI/netI 0.0516
_diffrn_reflns_limit_h_max 14
_diffrn_reflns_limit_h_min -14
_diffrn_reflns_limit_k_max 14
_diffrn_reflns_limit_k_min -13
_diffrn_reflns_limit_l_max 11
_diffrn_reflns_limit_l_min -10
_diffrn_reflns_number 10253
_diffrn_reflns_theta_full 29.57
_diffrn_reflns_theta_max 29.57
_diffrn_reflns_theta_min 2.29
_exptl_absorpt_coefficient_mu 18.153
_exptl_absorpt_correction_T_max 0.5454
_exptl_absorpt_correction_T_min 0.3281
_exptl_absorpt_correction_type multi-scan
_exptl_absorpt_process_details SADABS
_exptl_crystal_colour grey
_exptl_crystal_density_diffrn 4.121
_exptl_crystal_density_method 'not measured'
_exptl_crystal_description irregular
_exptl_crystal_F_000 776
_exptl_crystal_size_max 0.08
_exptl_crystal_size_mid 0.08
_exptl_crystal_size_min 0.04
_refine_diff_density_max 1.605
_refine_diff_density_min -1.071
_refine_diff_density_rms 0.246
_refine_ls_abs_structure_details 'Flack H D (1983), Acta Cryst. A39, 876-881'
_refine_ls_abs_structure_Flack 0.00(3)
_refine_ls_extinction_coef 0.0008(2)
_refine_ls_extinction_expression Fc^*^=kFc[1+0.001xFc^2^\l^3^/sin(2\q)]^-1/4^
_refine_ls_extinction_method SHELXL
_refine_ls_goodness_of_fit_ref 1.067
_refine_ls_hydrogen_treatment .
_refine_ls_matrix_type full
_refine_ls_number_parameters 28
_refine_ls_number_reflns 790
_refine_ls_number_restraints 1
_refine_ls_restrained_S_all 1.066
_refine_ls_R_factor_all 0.0615
_refine_ls_R_factor_gt 0.0410
_refine_ls_shift/su_max 0.035
_refine_ls_shift/su_mean 0.008
_refine_ls_structure_factor_coef Fsqd
_refine_ls_weighting_details 'calc w=1/[\s^2^(Fo^2^)+(0.0338P)^2^+2.8262P] where P=(Fo^2^+2Fc^2^)/3'
_refine_ls_weighting_scheme calc
_refine_ls_wR_factor_gt 0.0808
_refine_ls_wR_factor_ref 0.0879
_reflns_number_gt 634
_reflns_number_total 790
_reflns_threshold_expression >2sigma(I)
_cod_data_source_file JSSC-2017-249-160.cif
_cod_data_source_block Na3Sr3InSb4
_cod_depositor_comments
;
The following automatic conversions were performed:

data item '_symmetry_cell_setting' value 'Hexagonal' was changed to
'hexagonal' in accordance with the built-in table derived from the
CIF Core dictionary named 'cif_core.dic' version 2.4.5 last updated
on 2014-11-21.

Automatic conversion script
Id: cif_fix_values 8369 2020-08-20 11:38:08Z andrius 
;
_cod_original_cell_volume 729.0(3)
_cod_original_sg_symbol_H-M P6(3)mc
_cod_database_code 1560560

loop_
_symmetry_equiv_pos_as_xyz
'x, y, z'
'-y, x-y, z'
'-x+y, -x, z'
'-x, -y, z+1/2'
'y, -x+y, z+1/2'
'x-y, x, z+1/2'
'-y, -x, z'
'-x+y, y, z'
'x, x-y, z'
'y, x, z+1/2'
'x-y, -y, z+1/2'
'-x, -x+y, z+1/2'

loop_
_atom_site_label
_atom_site_type_symbol
_atom_site_fract_x
_atom_site_fract_y
_atom_site_fract_z
_atom_site_U_iso_or_equiv
_atom_site_adp_type
_atom_site_occupancy
_atom_site_symmetry_multiplicity
_atom_site_calc_flag
_atom_site_refinement_flags
_atom_site_disorder_assembly
_atom_site_disorder_group
Na1A Na 0.1489(8) 0.8511(8) 0.0649(16) 0.046(3) Uiso 0.70(2) 2 d SP . .
Na1B Na 0.1569(17) 0.8431(17) 0.898(4) 0.046(3) Uiso 0.30(2) 2 d SP . .
Sr1 Sr 0.51857(9) 0.48143(9) 0.2270(3) 0.0342(6) Uani 0.851(8) 2 d SP . .
Na1 Na 0.51857(9) 0.48143(9) 0.2270(3) 0.0342(6) Uani 0.149(8) 2 d SP . .
In In 0.3333 0.6667 0.3628(2) 0.0249(5) Uani 1 6 d S . .
Sb1 Sb 0.18091(6) 0.81909(6) 0.46624(14) 0.0277(3) Uani 1 2 d S . .
Sb2 Sb 0.3333 0.6667 0.0000(2) 0.0248(4) Uani 1 6 d S . .

loop_
_atom_site_aniso_label
_atom_site_aniso_U_11
_atom_site_aniso_U_22
_atom_site_aniso_U_33
_atom_site_aniso_U_23
_atom_site_aniso_U_13
_atom_site_aniso_U_12
Sr1 0.0470(10) 0.0470(10) 0.0210(9) -0.0027(4) 0.0027(4) 0.0328(10)
Na1 0.0470(10) 0.0470(10) 0.0210(9) -0.0027(4) 0.0027(4) 0.0328(10)
In 0.0268(7) 0.0268(7) 0.0210(10) 0.000 0.000 0.0134(4)
Sb1 0.0263(4) 0.0263(4) 0.0284(6) -0.0016(3) 0.0016(3) 0.0116(4)
Sb2 0.0291(6) 0.0291(6) 0.0163(9) 0.000 0.000 0.0145(3)

loop_
_atom_type_symbol
_atom_type_description
_atom_type_scat_dispersion_real
_atom_type_scat_dispersion_imag
_atom_type_scat_source
Na Na 0.0362 0.0249 'International Tables Vol C Tables 4.2.6.8 and 6.1.1.4'
In In -0.7276 1.3100 'International Tables Vol C Tables 4.2.6.8 and 6.1.1.4'
Sr Sr -1.5307 3.2498 'International Tables Vol C Tables 4.2.6.8 and 6.1.1.4'
Sb Sb -0.5866 1.5461 'International Tables Vol C Tables 4.2.6.8 and 6.1.1.4'

loop_
_geom_angle_atom_site_label_1
_geom_angle_atom_site_label_2
_geom_angle_atom_site_label_3
_geom_angle
_geom_angle_site_symmetry_1
_geom_angle_site_symmetry_3
Na1B Na1A Sb1 77.3(6) 1_554 6_664
Na1B Na1A Sb1 77.3(6) 1_554 5_454
Sb1 Na1A Sb1 129.8(4) 6_664 5_454
Na1B Na1A Sb1 163.9(18) 1_554 .
Sb1 Na1A Sb1 108.1(2) 6_664 .
Sb1 Na1A Sb1 108.1(2) 5_454 .
Na1B Na1A Sb2 75.0(16) 1_554 .
Sb1 Na1A Sb2 107.1(3) 6_664 .
Sb1 Na1A Sb2 107.1(3) 5_454 .
Sb1 Na1A Sb2 89.0(3) . .
Na1B Na1A Na1 108.4(9) 1_554 2_665
Sb1 Na1A Na1 61.26(6) 6_664 2_665
Sb1 Na1A Na1 168.9(4) 5_454 2_665
Sb1 Na1A Na1 63.8(2) . 2_665
Sb2 Na1A Na1 66.5(2) . 2_665
Na1B Na1A Sr1 108.4(9) 1_554 2_665
Sb1 Na1A Sr1 61.26(6) 6_664 2_665
Sb1 Na1A Sr1 168.9(4) 5_454 2_665
Sb1 Na1A Sr1 63.8(2) . 2_665
Sb2 Na1A Sr1 66.5(2) . 2_665
Na1 Na1A Sr1 0.00(4) 2_665 2_665
Na1B Na1A Na1 108.4(9) 1_554 3_565
Sb1 Na1A Na1 168.9(4) 6_664 3_565
Sb1 Na1A Na1 61.26(6) 5_454 3_565
Sb1 Na1A Na1 63.8(2) . 3_565
Sb2 Na1A Na1 66.5(2) . 3_565
Na1 Na1A Na1 107.7(4) 2_665 3_565
Sr1 Na1A Na1 107.7(4) 2_665 3_565
Na1B Na1A Sr1 108.4(9) 1_554 3_565
Sb1 Na1A Sr1 168.9(4) 6_664 3_565
Sb1 Na1A Sr1 61.26(6) 5_454 3_565
Sb1 Na1A Sr1 63.8(2) . 3_565
Sb2 Na1A Sr1 66.5(2) . 3_565
Na1 Na1A Sr1 107.7(4) 2_665 3_565
Sr1 Na1A Sr1 107.7(4) 2_665 3_565
Na1 Na1A Sr1 0.00(9) 3_565 3_565
Na1B Na1A Na1B 136.9(5) 1_554 6_664
Sb1 Na1A Na1B 59.6(5) 6_664 6_664
Sb1 Na1A Na1B 130.0(7) 5_454 6_664
Sb1 Na1A Na1B 50.8(3) . 6_664
Sb2 Na1A Na1B 115.7(5) . 6_664
Na1 Na1A Na1B 51.9(4) 2_665 6_664
Sr1 Na1A Na1B 51.9(4) 2_665 6_664
Na1 Na1A Na1B 114.0(4) 3_565 6_664
Sr1 Na1A Na1B 114.0(4) 3_565 6_664
Na1B Na1A Na1B 136.9(5) 1_554 5_454
Sb1 Na1A Na1B 130.0(7) 6_664 5_454
Sb1 Na1A Na1B 59.6(5) 5_454 5_454
Sb1 Na1A Na1B 50.8(3) . 5_454
Sb2 Na1A Na1B 115.7(5) . 5_454
Na1 Na1A Na1B 114.0(4) 2_665 5_454
Sr1 Na1A Na1B 114.0(4) 2_665 5_454
Na1 Na1A Na1B 51.9(4) 3_565 5_454
Sr1 Na1A Na1B 51.9(4) 3_565 5_454
Na1B Na1A Na1B 78.7(10) 6_664 5_454
Na1B Na1A Sr1 44.3(9) 1_554 5_564
Sb1 Na1A Sr1 58.80(15) 6_664 5_564
Sb1 Na1A Sr1 120.2(4) 5_454 5_564
Sb1 Na1A Sr1 125.0(3) . 5_564
Sb2 Na1A Sr1 54.29(19) . 5_564
Na1 Na1A Sr1 64.27(14) 2_665 5_564
Sr1 Na1A Sr1 64.27(14) 2_665 5_564
Na1 Na1A Sr1 118.5(4) 3_565 5_564
Sr1 Na1A Sr1 118.5(4) 3_565 5_564
Na1B Na1A Sr1 105.7(5) 6_664 5_564
Na1B Na1A Sr1 170.0(6) 5_454 5_564
Na1A Na1B Sb1 77.5(9) 1_556 6_665
Na1A Na1B Sb1 77.5(9) 1_556 5_455
Sb1 Na1B Sb1 130.0(10) 6_665 5_455
Na1A Na1B Na1 118.8(12) 1_556 5_565
Sb1 Na1B Na1 69.58(15) 6_665 5_565
Sb1 Na1B Na1 158.9(10) 5_455 5_565
Na1A Na1B Sr1 118.8(12) 1_556 5_565
Sb1 Na1B Sr1 69.58(15) 6_665 5_565
Sb1 Na1B Sr1 158.9(10) 5_455 5_565
Na1 Na1B Sr1 0.00(11) 5_565 5_565
Na1A Na1B Na1 118.8(12) 1_556 6
Sb1 Na1B Na1 158.9(10) 6_665 6
Sb1 Na1B Na1 69.58(15) 5_455 6
Na1 Na1B Na1 90.0(8) 5_565 6
Sr1 Na1B Na1 90.0(8) 5_565 6
Na1A Na1B Sr1 118.8(12) 1_556 6
Sb1 Na1B Sr1 158.9(10) 6_665 6
Sb1 Na1B Sr1 69.58(15) 5_455 6
Na1 Na1B Sr1 90.0(8) 5_565 6
Sr1 Na1B Sr1 90.0(8) 5_565 6
Na1 Na1B Sr1 0.00(7) 6 6
Na1A Na1B Sb2 81.5(16) 1_556 1_556
Sb1 Na1B Sb2 109.1(6) 6_665 1_556
Sb1 Na1B Sb2 109.1(6) 5_455 1_556
Na1 Na1B Sb2 63.9(5) 5_565 1_556
Sr1 Na1B Sb2 63.9(5) 5_565 1_556
Na1 Na1B Sb2 63.9(5) 6 1_556
Sr1 Na1B Sb2 63.9(5) 6 1_556
Na1A Na1B Sb1 179(2) 1_556 .
Sb1 Na1B Sb1 102.9(6) 6_665 .
Sb1 Na1B Sb1 102.9(6) 5_455 .
Na1 Na1B Sb1 60.6(5) 5_565 .
Sr1 Na1B Sb1 60.6(5) 5_565 .
Na1 Na1B Sb1 60.6(5) 6 .
Sr1 Na1B Sb1 60.6(5) 6 .
Sb2 Na1B Sb1 97.5(8) 1_556 .
Na1A Na1B Na1A 131.0(12) 1_556 6_665
Sb1 Na1B Na1A 55.3(4) 6_665 6_665
Sb1 Na1B Na1A 121.4(9) 5_455 6_665
Na1 Na1B Na1A 59.6(4) 5_565 6_665
Sr1 Na1B Na1A 59.6(4) 5_565 6_665
Na1 Na1B Na1A 110.2(8) 6 6_665
Sr1 Na1B Na1A 110.2(8) 6 6_665
Sb2 Na1B Na1A 123.2(8) 1_556 6_665
Sb1 Na1B Na1A 49.7(4) . 6_665
Na1A Na1B Na1A 131.0(12) 1_556 5_455
Sb1 Na1B Na1A 121.4(9) 6_665 5_455
Sb1 Na1B Na1A 55.3(4) 5_455 5_455
Na1 Na1B Na1A 110.2(8) 5_565 5_455
Sr1 Na1B Na1A 110.2(8) 5_565 5_455
Na1 Na1B Na1A 59.6(4) 6 5_455
Sr1 Na1B Na1A 59.6(4) 6 5_455
Sb2 Na1B Na1A 123.2(8) 1_556 5_455
Sb1 Na1B Na1A 49.7(4) . 5_455
Na1A Na1B Na1A 74.0(7) 6_665 5_455
Na1A Na1B Sr1 53.8(8) 1_556 2_666
Sb1 Na1B Sr1 53.4(3) 6_665 2_666
Sb1 Na1B Sr1 130.4(10) 5_455 2_666
Na1 Na1B Sr1 65.2(3) 5_565 2_666
Sr1 Na1B Sr1 65.2(3) 5_565 2_666
Na1 Na1B Sr1 123.5(8) 6 2_666
Sr1 Na1B Sr1 123.5(8) 6 2_666
Sb2 Na1B Sr1 59.6(4) 1_556 2_666
Sb1 Na1B Sr1 125.7(6) . 2_666
Na1A Na1B Sr1 99.6(2) 6_665 2_666
Na1A Na1B Sr1 173.6(6) 5_455 2_666
Na1B Sr1 Na1B 114.9(11) 5_554 6_654
Na1B Sr1 Sb1 63.5(5) 5_554 5_554
Na1B Sr1 Sb1 136.1(4) 6_654 5_554
Na1B Sr1 Sb1 136.1(4) 5_554 6_654
Na1B Sr1 Sb1 63.5(5) 6_654 6_654
Sb1 Sr1 Sb1 87.64(6) 5_554 6_654
Na1B Sr1 Sb2 58.3(5) 5_554 4_665
Na1B Sr1 Sb2 58.3(5) 6_654 4_665
Sb1 Sr1 Sb2 95.88(4) 5_554 4_665
Sb1 Sr1 Sb2 95.88(4) 6_654 4_665
Na1B Sr1 In 100.4(4) 5_554 .
Na1B Sr1 In 100.4(4) 6_654 .
Sb1 Sr1 In 123.42(5) 5_554 .
Sb1 Sr1 In 123.42(5) 6_654 .
Sb2 Sr1 In 122.07(8) 4_665 .
Na1B Sr1 Na1A 68.5(5) 5_554 3_565
Na1B Sr1 Na1A 171.1(5) 6_654 3_565
Sb1 Sr1 Na1A 52.72(17) 5_554 3_565
Sb1 Sr1 Na1A 120.5(2) 6_654 3_565
Sb2 Sr1 Na1A 126.5(2) 4_665 3_565
In Sr1 Na1A 70.75(18) . 3_565
Na1B Sr1 Na1A 171.1(5) 5_554 2_665
Na1B Sr1 Na1A 68.5(5) 6_654 2_665
Sb1 Sr1 Na1A 120.5(2) 5_554 2_665
Sb1 Sr1 Na1A 52.72(17) 6_654 2_665
Sb2 Sr1 Na1A 126.5(2) 4_665 2_665
In Sr1 Na1A 70.75(18) . 2_665
Na1A Sr1 Na1A 107.0(4) 3_565 2_665
Na1B Sr1 Sb1 53.2(4) 5_554 3_565
Na1B Sr1 Sb1 120.1(5) 6_654 3_565
Sb1 Sr1 Sb1 94.52(3) 5_554 3_565
Sb1 Sr1 Sb1 169.31(6) 6_654 3_565
Sb2 Sr1 Sb1 94.31(6) 4_665 3_565
In Sr1 Sb1 47.26(3) . 3_565
Na1A Sr1 Sb1 54.4(2) 3_565 3_565
Na1A Sr1 Sb1 117.88(18) 2_665 3_565
Na1B Sr1 Sb1 120.1(5) 5_554 2_665
Na1B Sr1 Sb1 53.2(4) 6_654 2_665
Sb1 Sr1 Sb1 169.31(6) 5_554 2_665
Sb1 Sr1 Sb1 94.52(3) 6_654 2_665
Sb2 Sr1 Sb1 94.31(6) 4_665 2_665
In Sr1 Sb1 47.26(3) . 2_665
Na1A Sr1 Sb1 117.88(18) 3_565 2_665
Na1A Sr1 Sb1 54.4(2) 2_665 2_665
Sb1 Sr1 Sb1 81.50(6) 3_565 2_665
Na1B Sr1 Sb2 119.6(5) 5_554 .
Na1B Sr1 Sb2 119.6(5) 6_654 .
Sb1 Sr1 Sb2 91.90(6) 5_554 .
Sb1 Sr1 Sb2 91.90(6) 6_654 .
Sb2 Sr1 Sb2 169.19(8) 4_665 .
In Sr1 Sb2 47.12(4) . .
Na1A Sr1 Sb2 54.0(2) 3_565 .
Na1A Sr1 Sb2 54.0(2) 2_665 .
Sb1 Sr1 Sb2 77.57(4) 3_565 .
Sb1 Sr1 Sb2 77.57(4) 2_665 .
Na1B Sr1 In 95.4(5) 5_554 4_664
Na1B Sr1 In 95.4(5) 6_654 4_664
Sb1 Sr1 In 44.83(3) 5_554 4_664
Sb1 Sr1 In 44.83(3) 6_654 4_664
Sb2 Sr1 In 87.56(5) 4_665 4_664
In Sr1 In 150.37(8) . 4_664
Na1A Sr1 In 92.39(19) 3_565 4_664
Na1A Sr1 In 92.39(19) 2_665 4_664
Sb1 Sr1 In 139.14(3) 3_565 4_664
Sb1 Sr1 In 139.14(3) 2_665 4_664
Sb2 Sr1 In 103.25(7) . 4_664
Sb1 In Sb1 111.85(4) 3_565 .
Sb1 In Sb1 111.85(4) 3_565 2_665
Sb1 In Sb1 111.85(4) . 2_665
Sb1 In Sb2 106.98(5) 3_565 .
Sb1 In Sb2 106.98(5) . .
Sb1 In Sb2 106.98(5) 2_665 .
Sb1 In Na1 68.74(2) 3_565 2_665
Sb1 In Na1 68.74(2) . 2_665
Sb1 In Na1 178.72(8) 2_665 2_665
Sb2 In Na1 71.74(5) . 2_665
Sb1 In Sr1 68.74(2) 3_565 2_665
Sb1 In Sr1 68.74(2) . 2_665
Sb1 In Sr1 178.72(8) 2_665 2_665
Sb2 In Sr1 71.74(5) . 2_665
Na1 In Sr1 0.00(8) 2_665 2_665
Sb1 In Sr1 68.74(2) 3_565 .
Sb1 In Sr1 178.72(8) . .
Sb1 In Sr1 68.74(2) 2_665 .
Sb2 In Sr1 71.74(5) . .
Na1 In Sr1 110.66(5) 2_665 .
Sr1 In Sr1 110.66(5) 2_665 .
Sb1 In Na1 178.72(8) 3_565 3_565
Sb1 In Na1 68.74(2) . 3_565
Sb1 In Na1 68.74(2) 2_665 3_565
Sb2 In Na1 71.74(5) . 3_565
Na1 In Na1 110.66(5) 2_665 3_565
Sr1 In Na1 110.66(5) 2_665 3_565
Sr1 In Na1 110.66(5) . 3_565
Sb1 In Sr1 178.72(8) 3_565 3_565
Sb1 In Sr1 68.74(2) . 3_565
Sb1 In Sr1 68.74(2) 2_665 3_565
Sb2 In Sr1 71.74(5) . 3_565
Na1 In Sr1 110.66(5) 2_665 3_565
Sr1 In Sr1 110.66(5) 2_665 3_565
Sr1 In Sr1 110.66(5) . 3_565
Na1 In Sr1 0.00(7) 3_565 3_565
Sb1 In Sr1 57.50(3) 3_565 4_665
Sb1 In Sr1 115.14(7) . 4_665
Sb1 In Sr1 57.50(3) 2_665 4_665
Sb2 In Sr1 137.89(4) . 4_665
Na1 In Sr1 123.42(4) 2_665 4_665
Sr1 In Sr1 123.42(4) 2_665 4_665
Sr1 In Sr1 66.14(2) . 4_665
Na1 In Sr1 123.42(4) 3_565 4_665
Sr1 In Sr1 123.42(4) 3_565 4_665
Sb1 In Sr1 57.50(3) 3_565 5_565
Sb1 In Sr1 57.50(3) . 5_565
Sb1 In Sr1 115.14(7) 2_665 5_565
Sb2 In Sr1 137.89(4) . 5_565
Na1 In Sr1 66.14(2) 2_665 5_565
Sr1 In Sr1 66.14(2) 2_665 5_565
Sr1 In Sr1 123.42(4) . 5_565
Na1 In Sr1 123.42(4) 3_565 5_565
Sr1 In Sr1 123.42(4) 3_565 5_565
Sr1 In Sr1 71.01(6) 4_665 5_565
In Sb1 Na1B 121.0(5) . 6_664
In Sb1 Na1B 121.0(5) . 5_454
Na1B Sb1 Na1B 103.6(10) 6_664 5_454
In Sb1 Na1A 131.5(3) . 6_665
Na1B Sb1 Na1A 25.2(5) 6_664 6_665
Na1B Sb1 Na1A 105.5(5) 5_454 6_665
In Sb1 Na1A 131.5(3) . 5_455
Na1B Sb1 Na1A 105.5(5) 6_664 5_455
Na1B Sb1 Na1A 25.2(5) 5_454 5_455
Na1A Sb1 Na1A 96.4(5) 6_665 5_455
In Sb1 Na1A 83.1(3) . .
Na1B Sb1 Na1A 73.9(6) 6_664 .
Na1B Sb1 Na1A 73.9(6) 5_454 .
Na1A Sb1 Na1A 98.4(3) 6_665 .
Na1A Sb1 Na1A 98.4(3) 5_455 .
In Sb1 Na1 77.67(4) . 5_565
Na1B Sb1 Na1 79.8(5) 6_664 5_565
Na1B Sb1 Na1 151.8(6) 5_454 5_565
Na1A Sb1 Na1 66.0(2) 6_665 5_565
Na1A Sb1 Na1 126.6(2) 5_455 5_565
Na1A Sb1 Na1 132.64(10) . 5_565
In Sb1 Sr1 77.67(4) . 5_565
Na1B Sb1 Sr1 79.8(5) 6_664 5_565
Na1B Sb1 Sr1 151.8(6) 5_454 5_565
Na1A Sb1 Sr1 66.0(2) 6_665 5_565
Na1A Sb1 Sr1 126.6(2) 5_455 5_565
Na1A Sb1 Sr1 132.64(10) . 5_565
Na1 Sb1 Sr1 0.00(9) 5_565 5_565
In Sb1 Na1 77.67(4) . 6
Na1B Sb1 Na1 151.8(6) 6_664 6
Na1B Sb1 Na1 79.8(5) 5_454 6
Na1A Sb1 Na1 126.6(2) 6_665 6
Na1A Sb1 Na1 66.0(2) 5_455 6
Na1A Sb1 Na1 132.64(10) . 6
Na1 Sb1 Na1 84.55(8) 5_565 6
Sr1 Sb1 Na1 84.55(8) 5_565 6
In Sb1 Sr1 77.67(4) . 6
Na1B Sb1 Sr1 151.8(6) 6_664 6
Na1B Sb1 Sr1 79.8(5) 5_454 6
Na1A Sb1 Sr1 126.6(2) 6_665 6
Na1A Sb1 Sr1 66.0(2) 5_455 6
Na1A Sb1 Sr1 132.64(10) . 6
Na1 Sb1 Sr1 84.55(8) 5_565 6
Sr1 Sb1 Sr1 84.55(8) 5_565 6
Na1 Sb1 Sr1 0.00(11) 6 6
In Sb1 Na1B 114.0(5) . .
Na1B Sb1 Na1B 95.9(7) 6_664 .
Na1B Sb1 Na1B 95.9(7) 5_454 .
Na1A Sb1 Na1B 70.7(4) 6_665 .
Na1A Sb1 Na1B 70.7(4) 5_455 .
Na1A Sb1 Na1B 162.9(4) . .
Na1 Sb1 Na1B 55.9(3) 5_565 .
Sr1 Sb1 Na1B 55.9(3) 5_565 .
Na1 Sb1 Na1B 55.9(3) 6 .
Sr1 Sb1 Na1B 55.9(3) 6 .
In Sb1 Sr1 64.01(3) . 2_665
Na1B Sb1 Sr1 57.2(5) 6_664 2_665
Na1B Sb1 Sr1 134.8(6) 5_454 2_665
Na1A Sb1 Sr1 74.2(3) 6_665 2_665
Na1A Sb1 Sr1 155.5(2) 5_455 2_665
Na1A Sb1 Sr1 61.80(11) . 2_665
Na1 Sb1 Sr1 70.87(2) 5_565 2_665
Sr1 Sb1 Sr1 70.87(2) 5_565 2_665
Na1 Sb1 Sr1 137.69(4) 6 2_665
Sr1 Sb1 Sr1 137.69(4) 6 2_665
Na1B Sb1 Sr1 124.37(13) . 2_665
In Sb2 Na1B 104.5(6) . 3_564
In Sb2 Na1B 104.5(6) . 2_664
Na1B Sb2 Na1B 113.9(5) 3_564 2_664
In Sb2 Na1B 104.5(6) . 1_554
Na1B Sb2 Na1B 113.9(5) 3_564 1_554
Na1B Sb2 Na1B 113.9(5) 2_664 1_554
In Sb2 Na1A 81.0(2) . 3_565
Na1B Sb2 Na1A 23.5(5) 3_564 3_565
Na1B Sb2 Na1A 121.15(4) 2_664 3_565
Na1B Sb2 Na1A 121.15(4) 1_554 3_565
In Sb2 Na1A 81.0(2) . .
Na1B Sb2 Na1A 121.15(4) 3_564 .
Na1B Sb2 Na1A 121.15(4) 2_664 .
Na1B Sb2 Na1A 23.5(5) 1_554 .
Na1A Sb2 Na1A 117.60(12) 3_565 .
In Sb2 Na1A 81.0(2) . 2_665
Na1B Sb2 Na1A 121.15(4) 3_564 2_665
Na1B Sb2 Na1A 23.5(5) 2_664 2_665
Na1B Sb2 Na1A 121.15(4) 1_554 2_665
Na1A Sb2 Na1A 117.60(12) 3_565 2_665
Na1A Sb2 Na1A 117.60(12) . 2_665
In Sb2 Na1 129.67(4) . 4_664
Na1B Sb2 Na1 57.8(4) 3_564 4_664
Na1B Sb2 Na1 57.8(4) 2_664 4_664
Na1B Sb2 Na1 125.8(6) 1_554 4_664
Na1A Sb2 Na1 73.72(16) 3_565 4_664
Na1A Sb2 Na1 149.3(2) . 4_664
Na1A Sb2 Na1 73.72(16) 2_665 4_664
In Sb2 Sr1 129.67(4) . 4_664
Na1B Sb2 Sr1 57.8(4) 3_564 4_664
Na1B Sb2 Sr1 57.8(4) 2_664 4_664
Na1B Sb2 Sr1 125.8(6) 1_554 4_664
Na1A Sb2 Sr1 73.72(16) 3_565 4_664
Na1A Sb2 Sr1 149.3(2) . 4_664
Na1A Sb2 Sr1 73.72(16) 2_665 4_664
Na1 Sb2 Sr1 0.00(7) 4_664 4_664
In Sb2 Na1 129.67(4) . 5_564
Na1B Sb2 Na1 57.8(4) 3_564 5_564
Na1B Sb2 Na1 125.8(6) 2_664 5_564
Na1B Sb2 Na1 57.8(4) 1_554 5_564
Na1A Sb2 Na1 73.72(16) 3_565 5_564
Na1A Sb2 Na1 73.72(16) . 5_564
Na1A Sb2 Na1 149.3(2) 2_665 5_564
Na1 Sb2 Na1 83.61(6) 4_664 5_564
Sr1 Sb2 Na1 83.61(6) 4_664 5_564
In Sb2 Sr1 129.67(4) . 5_564
Na1B Sb2 Sr1 57.8(4) 3_564 5_564
Na1B Sb2 Sr1 125.8(6) 2_664 5_564
Na1B Sb2 Sr1 57.8(4) 1_554 5_564
Na1A Sb2 Sr1 73.72(16) 3_565 5_564
Na1A Sb2 Sr1 73.72(16) . 5_564
Na1A Sb2 Sr1 149.3(2) 2_665 5_564
Na1 Sb2 Sr1 83.61(6) 4_664 5_564
Sr1 Sb2 Sr1 83.61(6) 4_664 5_564
Na1 Sb2 Sr1 0.00(6) 5_564 5_564
In Sb2 Na1 129.67(4) . 6_554
Na1B Sb2 Na1 125.8(6) 3_564 6_554
Na1B Sb2 Na1 57.8(4) 2_664 6_554
Na1B Sb2 Na1 57.8(4) 1_554 6_554
Na1A Sb2 Na1 149.3(2) 3_565 6_554
Na1A Sb2 Na1 73.72(16) . 6_554
Na1A Sb2 Na1 73.72(16) 2_665 6_554
Na1 Sb2 Na1 83.61(6) 4_664 6_554
Sr1 Sb2 Na1 83.61(6) 4_664 6_554
Na1 Sb2 Na1 83.61(6) 5_564 6_554
Sr1 Sb2 Na1 83.61(6) 5_564 6_554

loop_
_geom_bond_atom_site_label_1
_geom_bond_atom_site_label_2
_geom_bond_distance
_geom_bond_site_symmetry_2
Na1A Na1B 1.34(3) 1_554
Na1A Sb1 3.075(6) 6_664
Na1A Sb1 3.075(6) 5_454
Na1A Sb1 3.259(13) .
Na1A Sb2 3.318(14) .
Na1A Na1 3.531(8) 2_665
Na1A Sr1 3.531(8) 2_665
Na1A Na1 3.531(8) 3_565
Na1A Sr1 3.531(8) 3_565
Na1A Na1B 3.81(2) 6_664
Na1A Na1B 3.81(2) 5_454
Na1A Sr1 4.042(12) 5_564
Na1B Na1A 1.34(3) 1_556
Na1B Sb1 3.073(13) 6_665
Na1B Sb1 3.073(13) 5_455
Na1B Na1 3.22(2) 5_565
Na1B Sr1 3.22(2) 5_565
Na1B Na1 3.22(2) 6
Na1B Sr1 3.22(2) 6
Na1B Sb2 3.24(3) 1_556
Na1B Sb1 3.48(3) .
Na1B Na1A 3.81(2) 6_665
Na1B Na1A 3.81(2) 5_455
Na1B Sr1 4.15(2) 2_666
Sr1 Na1B 3.22(2) 5_554
Sr1 Na1B 3.22(2) 6_654
Sr1 Sb1 3.3884(18) 5_554
Sr1 Sb1 3.3884(18) 6_654
Sr1 Sb2 3.419(3) 4_665
Sr1 In 3.4666(18) .
Sr1 Na1A 3.531(8) 3_565
Sr1 Na1A 3.531(8) 2_665
Sr1 Sb1 3.5941(16) 3_565
Sr1 Sb1 3.5942(16) 2_665
Sr1 Sb2 3.759(2) .
Sr1 In 3.925(2) 4_664
In Sb1 2.8324(12) 3_565
In Sb1 2.8325(12) .
In Sb1 2.8325(12) 2_665
In Sb2 2.901(3) .
In Na1 3.4666(18) 2_665
In Sr1 3.4666(18) 2_665
In Na1 3.4666(18) 3_565
In Sr1 3.4666(18) 3_565
In Sr1 3.925(2) 4_665
In Sr1 3.925(2) 5_565
Sb1 Na1B 3.073(13) 6_664
Sb1 Na1B 3.073(13) 5_454
Sb1 Na1A 3.075(6) 6_665
Sb1 Na1A 3.075(6) 5_455
Sb1 Na1 3.3885(18) 5_565
Sb1 Sr1 3.3885(18) 5_565
Sb1 Na1 3.3885(18) 6
Sb1 Sr1 3.3885(18) 6
Sb1 Sr1 3.5941(16) 2_665
Sb2 Na1B 3.24(3) 3_564
Sb2 Na1B 3.24(3) 2_664
Sb2 Na1B 3.24(3) 1_554
Sb2 Na1A 3.318(14) 3_565
Sb2 Na1A 3.318(14) 2_665
Sb2 Na1 3.420(3) 4_664
Sb2 Sr1 3.420(3) 4_664
Sb2 Na1 3.420(3) 5_564
Sb2 Sr1 3.420(3) 5_564
Sb2 Na1 3.420(3) 6_554
